data_1514702
loop_
_publ_author_name
'Eitel, Simon H.'
'Jautze, Sascha'
'Frey, Wolfgang'
'Peters, Ren\'e'

_publ_section_title
;
 Asymmetric Michael additions of \a-cyanoacetates by soft Lewis acid/hard
 Br\/onsted acid catalysis: stereodivergency with bi- vs. monometallic
 catalysts
;
_journal_issue 5
_journal_name_full 'Chemical Science'
_journal_page_first 2218
_journal_paper_doi 10.1039/c3sc50419k
_journal_volume 4
_journal_year 2013
_chemical_absolute_configuration ad
_chemical_formula_moiety 'C19 H27 N O4'
_chemical_formula_sum 'C19 H27 N O4'
_chemical_formula_weight 333.42
_chemical_name_systematic 'compound (S,R,S)-7'
_space_group_IT_number 4
_symmetry_cell_setting monoclinic
_symmetry_space_group_name_Hall 'P 2yb'
_symmetry_space_group_name_H-M 'P 1 21 1'
_atom_sites_solution_hydrogens geom
_atom_sites_solution_primary direct
_atom_sites_solution_secondary difmap
_audit_creation_method SHELXL-97
_cell_angle_alpha 90.00
_cell_angle_beta 112.278(2)
_cell_angle_gamma 90.00
_cell_formula_units_Z 2
_cell_length_a 10.7474(7)
_cell_length_b 7.1883(5)
_cell_length_c 12.3435(8)
_cell_measurement_reflns_used 2897
_cell_measurement_temperature 100(2)
_cell_measurement_theta_max 66.15
_cell_measurement_theta_min 3.87
_cell_volume 882.42(10)
_computing_cell_refinement 'Bruker APEXII Software Suite, 2008'
_computing_data_collection 'Bruker APEXII Software Suite, 2008'
_computing_data_reduction 'Bruker APEXII Software Suite, 2008'
_computing_molecular_graphics 'SHELXTL-plus, XP (Sheldrick, 1991)'
_computing_structure_refinement 'SHELXL-97 (Sheldrick, 1997)'
_computing_structure_solution 'SHELXS-97 (Sheldrick, 1990)'
_diffrn_ambient_temperature 100(2)
_diffrn_measured_fraction_theta_full 0.973
_diffrn_measured_fraction_theta_max 0.973
_diffrn_measurement_device_type 'Bruker Kappa APEXII Duo'
_diffrn_measurement_method 'Omega + Phi Scans'
_diffrn_radiation_monochromator graphite
_diffrn_radiation_source I\mS
_diffrn_radiation_type CuK\a
_diffrn_radiation_wavelength 1.54178
_diffrn_reflns_av_R_equivalents 0.0242
_diffrn_reflns_av_sigmaI/netI 0.0218
_diffrn_reflns_limit_h_max 12
_diffrn_reflns_limit_h_min -11
_diffrn_reflns_limit_k_max 8
_diffrn_reflns_limit_k_min -8
_diffrn_reflns_limit_l_max 13
_diffrn_reflns_limit_l_min -14
_diffrn_reflns_number 10176
_diffrn_reflns_theta_full 66.15
_diffrn_reflns_theta_max 66.15
_diffrn_reflns_theta_min 3.87
_diffrn_standards_decay_% 0
_diffrn_standards_interval_count 0
_diffrn_standards_number 0
_exptl_absorpt_coefficient_mu 0.706
_exptl_absorpt_correction_T_max 0.7528
_exptl_absorpt_correction_T_min 0.6480
_exptl_absorpt_correction_type multi-scan
_exptl_absorpt_process_details 'Blessing, 1995'
_exptl_crystal_colour colourless
_exptl_crystal_density_diffrn 1.255
_exptl_crystal_density_method 'not measured'
_exptl_crystal_description irregular
_exptl_crystal_F_000 360
_exptl_crystal_size_max 0.41
_exptl_crystal_size_mid 0.34
_exptl_crystal_size_min 0.28
_refine_diff_density_max 0.368
_refine_diff_density_min -0.140
_refine_diff_density_rms 0.030
_refine_ls_abs_structure_details 'Flack H D (1983), Acta Cryst. A39, 876-881'
_refine_ls_abs_structure_Flack 0.02(13)
_refine_ls_extinction_coef 0.0063(7)
_refine_ls_extinction_expression Fc^*^=kFc[1+0.001xFc^2^\l^3^/sin(2\q)]^-1/4^
_refine_ls_extinction_method SHELXL
_refine_ls_goodness_of_fit_ref 1.065
_refine_ls_hydrogen_treatment mixed
_refine_ls_matrix_type full
_refine_ls_number_parameters 233
_refine_ls_number_reflns 2903
_refine_ls_number_restraints 2
_refine_ls_restrained_S_all 1.066
_refine_ls_R_factor_all 0.0251
_refine_ls_R_factor_gt 0.0250
_refine_ls_shift/su_max 0.000
_refine_ls_shift/su_mean 0.000
_refine_ls_structure_factor_coef Fsqd
_refine_ls_weighting_details 'calc w=1/[\s^2^(Fo^2^)+(0.0354P)^2^+0.1720P] where P=(Fo^2^+2Fc^2^)/3'
_refine_ls_weighting_scheme calc
_refine_ls_wR_factor_gt 0.0662
_refine_ls_wR_factor_ref 0.0664
_reflns_number_gt 2897
_reflns_number_total 2903
_reflns_threshold_expression >2sigma(I)
_cod_data_source_file c3sc50419k.txt
_cod_data_source_block s1948lc
_cod_original_sg_symbol_H-M 'P 21'
_cod_database_code 1514702

loop_
_symmetry_equiv_pos_as_xyz
'x, y, z'
'-x, y+1/2, -z'

loop_
_atom_site_label
_atom_site_type_symbol
_atom_site_fract_x
_atom_site_fract_y
_atom_site_fract_z
_atom_site_U_iso_or_equiv
_atom_site_adp_type
_atom_site_occupancy
_atom_site_symmetry_multiplicity
_atom_site_calc_flag
_atom_site_refinement_flags
O1 O 0.43540(10) -0.60394(14) 0.10026(9) 0.0275(2) Uani 1 1 d D
H1 H 0.517(2) -0.664(4) 0.115(2) 0.093(9) Uiso 1 1 d D
N1 N 0.87050(12) 0.2041(2) 0.37195(11) 0.0289(3) Uani 1 1 d .
H1A H 0.9080(16) 0.146(3) 0.4411(15) 0.023(4) Uiso 1 1 d .
H1B H 0.897(2) 0.320(4) 0.3583(18) 0.050(6) Uiso 1 1 d .
C1 C 0.72480(12) -0.06998(18) 0.31363(10) 0.0178(3) Uani 1 1 d .
O2 O 0.69635(9) 0.21626(14) 0.19923(8) 0.0234(2) Uani 1 1 d .
C2 C 0.76007(13) 0.13142(19) 0.28912(11) 0.0199(3) Uani 1 1 d .
O3 O 0.92518(9) -0.26721(17) 0.39469(8) 0.0316(3) Uani 1 1 d .
C3 C 0.84603(12) -0.18459(19) 0.31219(11) 0.0193(3) Uani 1 1 d .
O4 O 0.85137(8) -0.17308(13) 0.20702(7) 0.0188(2) Uani 1 1 d .
C4 C 0.59496(12) -0.13622(18) 0.21060(11) 0.0165(3) Uani 1 1 d .
H4 H 0.6055 -0.1019 0.1361 0.020 Uiso 1 1 calc R
C5 C 0.57565(12) -0.34768(19) 0.20909(11) 0.0172(3) Uani 1 1 d .
H5A H 0.6588 -0.4103 0.2118 0.021 Uiso 1 1 calc R
H5B H 0.5583 -0.3859 0.2791 0.021 Uiso 1 1 calc R
C6 C 0.45837(13) -0.40737(18) 0.09915(11) 0.0195(3) Uani 1 1 d .
H6 H 0.4803 -0.3770 0.0293 0.023 Uiso 1 1 calc R
C7 C 0.32877(13) -0.30879(19) 0.08699(12) 0.0211(3) Uani 1 1 d .
H7A H 0.2983 -0.3536 0.1487 0.025 Uiso 1 1 calc R
H7B H 0.2582 -0.3398 0.0101 0.025 Uiso 1 1 calc R
C8 C 0.34738(12) -0.0981(2) 0.09713(11) 0.0209(3) Uani 1 1 d .
H8A H 0.2641 -0.0397 0.0975 0.025 Uiso 1 1 calc R
H8B H 0.3632 -0.0508 0.0281 0.025 Uiso 1 1 calc R
C9 C 0.46545(13) -0.04312(18) 0.20851(11) 0.0187(3) Uani 1 1 d .
H9A H 0.4473 -0.0823 0.2780 0.022 Uiso 1 1 calc R
H9B H 0.4765 0.0937 0.2114 0.022 Uiso 1 1 calc R
C10 C 0.70688(12) -0.08185(19) 0.43116(11) 0.0184(3) Uani 1 1 d .
C11 C 0.65805(13) 0.0718(2) 0.47165(12) 0.0218(3) Uani 1 1 d .
H11 H 0.6457 0.1864 0.4306 0.026 Uiso 1 1 calc R
C12 C 0.62710(13) 0.0601(2) 0.57104(11) 0.0240(3) Uani 1 1 d .
H12 H 0.5944 0.1667 0.5974 0.029 Uiso 1 1 calc R
C13 C 0.64354(13) -0.1053(2) 0.63173(11) 0.0242(3) Uani 1 1 d .
H13 H 0.6226 -0.1131 0.6998 0.029 Uiso 1 1 calc R
C14 C 0.69084(13) -0.2597(2) 0.59224(11) 0.0231(3) Uani 1 1 d .
H14 H 0.7020 -0.3742 0.6334 0.028 Uiso 1 1 calc R
C15 C 0.72223(12) -0.2490(2) 0.49283(11) 0.0203(3) Uani 1 1 d .
H15 H 0.7544 -0.3562 0.4667 0.024 Uiso 1 1 calc R
C16 C 0.96907(12) -0.2451(2) 0.18409(11) 0.0202(3) Uani 1 1 d .
C17 C 1.09251(13) -0.1365(2) 0.25965(12) 0.0268(3) Uani 1 1 d .
H17A H 1.0741 -0.0029 0.2481 0.040 Uiso 1 1 calc R
H17B H 1.1683 -0.1685 0.2375 0.040 Uiso 1 1 calc R
H17C H 1.1149 -0.1678 0.3422 0.040 Uiso 1 1 calc R
C18 C 0.98405(14) -0.4539(2) 0.20432(13) 0.0266(3) Uani 1 1 d .
H18A H 1.0199 -0.4793 0.2886 0.040 Uiso 1 1 calc R
H18B H 1.0459 -0.5032 0.1700 0.040 Uiso 1 1 calc R
H18C H 0.8960 -0.5137 0.1674 0.040 Uiso 1 1 calc R
C19 C 0.93097(14) -0.1984(2) 0.05547(12) 0.0256(3) Uani 1 1 d .
H19A H 0.8451 -0.2579 0.0093 0.038 Uiso 1 1 calc R
H19B H 1.0009 -0.2441 0.0294 0.038 Uiso 1 1 calc R
H19C H 0.9223 -0.0633 0.0448 0.038 Uiso 1 1 calc R

loop_
_atom_site_aniso_label
_atom_site_aniso_U_11
_atom_site_aniso_U_22
_atom_site_aniso_U_33
_atom_site_aniso_U_23
_atom_site_aniso_U_13
_atom_site_aniso_U_12
O1 0.0298(5) 0.0217(5) 0.0299(5) -0.0010(4) 0.0102(4) -0.0026(4)
N1 0.0266(6) 0.0343(7) 0.0227(7) 0.0010(6) 0.0056(5) -0.0109(6)
C1 0.0145(6) 0.0226(7) 0.0165(6) 0.0005(5) 0.0061(5) 0.0009(5)
O2 0.0241(4) 0.0246(5) 0.0210(5) 0.0016(4) 0.0077(4) -0.0025(4)
C2 0.0181(6) 0.0252(7) 0.0184(6) -0.0020(5) 0.0094(5) -0.0017(5)
O3 0.0198(5) 0.0538(7) 0.0216(5) 0.0112(5) 0.0084(4) 0.0129(5)
C3 0.0141(6) 0.0259(7) 0.0178(6) 0.0003(5) 0.0058(5) -0.0010(5)
O4 0.0143(4) 0.0264(5) 0.0174(4) 0.0009(4) 0.0080(3) 0.0026(4)
C4 0.0143(6) 0.0192(7) 0.0156(6) -0.0004(5) 0.0051(5) -0.0008(5)
C5 0.0166(6) 0.0181(6) 0.0180(6) 0.0008(5) 0.0078(5) 0.0023(5)
C6 0.0220(6) 0.0197(7) 0.0182(6) 0.0009(5) 0.0091(5) -0.0023(5)
C7 0.0164(6) 0.0252(7) 0.0205(6) 0.0014(5) 0.0058(5) -0.0030(5)
C8 0.0153(6) 0.0238(7) 0.0239(6) 0.0045(6) 0.0076(5) 0.0017(5)
C9 0.0164(6) 0.0180(7) 0.0233(6) 0.0023(5) 0.0092(5) 0.0021(5)
C10 0.0124(6) 0.0261(7) 0.0160(6) -0.0010(5) 0.0044(5) -0.0008(5)
C11 0.0213(6) 0.0219(7) 0.0212(6) -0.0009(6) 0.0068(5) -0.0011(5)
C12 0.0211(6) 0.0300(8) 0.0224(7) -0.0070(6) 0.0100(5) -0.0015(6)
C13 0.0193(6) 0.0364(8) 0.0180(6) -0.0026(6) 0.0083(5) -0.0031(6)
C14 0.0182(6) 0.0304(7) 0.0197(6) 0.0033(6) 0.0059(5) -0.0007(6)
C15 0.0170(6) 0.0248(7) 0.0190(6) -0.0009(6) 0.0067(5) 0.0024(5)
C16 0.0164(6) 0.0246(7) 0.0236(7) 0.0004(6) 0.0120(5) 0.0024(6)
C17 0.0175(6) 0.0328(8) 0.0322(7) -0.0017(6) 0.0119(6) -0.0019(6)
C18 0.0248(7) 0.0257(8) 0.0322(8) 0.0029(6) 0.0142(6) 0.0038(6)
C19 0.0256(7) 0.0307(8) 0.0258(7) 0.0021(6) 0.0156(6) 0.0038(6)

loop_
_atom_type_symbol
_atom_type_description
_atom_type_scat_dispersion_real
_atom_type_scat_dispersion_imag
_atom_type_scat_source
C C 0.0181 0.0091 'International Tables Vol C Tables 4.2.6.8 and 6.1.1.4'
H H 0.0000 0.0000 'International Tables Vol C Tables 4.2.6.8 and 6.1.1.4'
N N 0.0311 0.0180 'International Tables Vol C Tables 4.2.6.8 and 6.1.1.4'
O O 0.0492 0.0322 'International Tables Vol C Tables 4.2.6.8 and 6.1.1.4'

loop_
_geom_angle_atom_site_label_1
_geom_angle_atom_site_label_2
_geom_angle_atom_site_label_3
_geom_angle
C6 O1 H1 108(2)
C2 N1 H1A 119.3(11)
C2 N1 H1B 117.5(13)
H1A N1 H1B 122.7(17)
C10 C1 C3 112.88(10)
C10 C1 C2 111.26(11)
C3 C1 C2 103.00(9)
C10 C1 C4 110.99(10)
C3 C1 C4 108.92(10)
C2 C1 C4 109.48(10)
O2 C2 N1 121.69(13)
O2 C2 C1 123.15(11)
N1 C2 C1 115.09(12)
O3 C3 O4 125.42(12)
O3 C3 C1 125.42(11)
O4 C3 C1 109.13(10)
C3 O4 C16 121.35(9)
C5 C4 C9 108.31(10)
C5 C4 C1 112.75(10)
C9 C4 C1 113.87(10)
C5 C4 H4 107.2
C9 C4 H4 107.2
C1 C4 H4 107.2
C6 C5 C4 110.66(10)
C6 C5 H5A 109.5
C4 C5 H5A 109.5
C6 C5 H5B 109.5
C4 C5 H5B 109.5
H5A C5 H5B 108.1
O1 C6 C7 107.80(10)
O1 C6 C5 110.87(10)
C7 C6 C5 112.02(10)
O1 C6 H6 108.7
C7 C6 H6 108.7
C5 C6 H6 108.7
C6 C7 C8 111.60(11)
C6 C7 H7A 109.3
C8 C7 H7A 109.3
C6 C7 H7B 109.3
C8 C7 H7B 109.3
H7A C7 H7B 108.0
C7 C8 C9 111.64(11)
C7 C8 H8A 109.3
C9 C8 H8A 109.3
C7 C8 H8B 109.3
C9 C8 H8B 109.3
H8A C8 H8B 108.0
C8 C9 C4 109.92(10)
C8 C9 H9A 109.7
C4 C9 H9A 109.7
C8 C9 H9B 109.7
C4 C9 H9B 109.7
H9A C9 H9B 108.2
C11 C10 C15 117.93(11)
C11 C10 C1 119.56(12)
C15 C10 C1 122.05(11)
C12 C11 C10 121.14(13)
C12 C11 H11 119.4
C10 C11 H11 119.4
C13 C12 C11 120.44(13)
C13 C12 H12 119.8
C11 C12 H12 119.8
C12 C13 C14 119.22(12)
C12 C13 H13 120.4
C14 C13 H13 120.4
C13 C14 C15 120.66(14)
C13 C14 H14 119.7
C15 C14 H14 119.7
C14 C15 C10 120.61(13)
C14 C15 H15 119.7
C10 C15 H15 119.7
O4 C16 C17 108.17(10)
O4 C16 C19 102.12(10)
C17 C16 C19 110.81(11)
O4 C16 C18 110.88(10)
C17 C16 C18 113.19(12)
C19 C16 C18 111.07(12)
C16 C17 H17A 109.5
C16 C17 H17B 109.5
H17A C17 H17B 109.5
C16 C17 H17C 109.5
H17A C17 H17C 109.5
H17B C17 H17C 109.5
C16 C18 H18A 109.5
C16 C18 H18B 109.5
H18A C18 H18B 109.5
C16 C18 H18C 109.5
H18A C18 H18C 109.5
H18B C18 H18C 109.5
C16 C19 H19A 109.5
C16 C19 H19B 109.5
H19A C19 H19B 109.5
C16 C19 H19C 109.5
H19A C19 H19C 109.5
H19B C19 H19C 109.5

loop_
_geom_bond_atom_site_label_1
_geom_bond_atom_site_label_2
_geom_bond_distance
O1 C6 1.4354(17)
O1 H1 0.936(18)
N1 C2 1.3443(18)
N1 H1A 0.898(18)
N1 H1B 0.92(2)
C1 C10 1.5364(16)
C1 C3 1.5474(18)
C1 C2 1.5551(19)
C1 C4 1.5639(16)
O2 C2 1.2231(16)
O3 C3 1.2068(17)
C3 O4 1.3236(16)
O4 C16 1.4899(14)
C4 C5 1.5332(18)
C4 C9 1.5358(17)
C4 H4 1.0000
C5 C6 1.5224(18)
C5 H5A 0.9900
C5 H5B 0.9900
C6 C7 1.5186(18)
C6 H6 1.0000
C7 C8 1.527(2)
C7 H7A 0.9900
C7 H7B 0.9900
C8 C9 1.5277(18)
C8 H8A 0.9900
C8 H8B 0.9900
C9 H9A 0.9900
C9 H9B 0.9900
C10 C11 1.3943(19)
C10 C15 1.398(2)
C11 C12 1.3899(19)
C11 H11 0.9500
C12 C13 1.381(2)
C12 H12 0.9500
C13 C14 1.384(2)
C13 H13 0.9500
C14 C15 1.3926(18)
C14 H14 0.9500
C15 H15 0.9500
C16 C17 1.5171(19)
C16 C19 1.5191(18)
C16 C18 1.520(2)
C17 H17A 0.9800
C17 H17B 0.9800
C17 H17C 0.9800
C18 H18A 0.9800
C18 H18B 0.9800
C18 H18C 0.9800
C19 H19A 0.9800
C19 H19B 0.9800
C19 H19C 0.9800

loop_
_geom_torsion_atom_site_label_1
_geom_torsion_atom_site_label_2
_geom_torsion_atom_site_label_3
_geom_torsion_atom_site_label_4
_geom_torsion
C10 C1 C2 O2 -125.98(13)
C3 C1 C2 O2 112.82(13)
C4 C1 C2 O2 -2.94(16)
C10 C1 C2 N1 56.99(14)
C3 C1 C2 N1 -64.20(13)
C4 C1 C2 N1 -179.96(11)
C10 C1 C3 O3 -4.25(19)
C2 C1 C3 O3 115.84(15)
C4 C1 C3 O3 -128.00(14)
C10 C1 C3 O4 177.57(10)
C2 C1 C3 O4 -62.34(12)
C4 C1 C3 O4 53.81(13)
O3 C3 O4 C16 -7.6(2)
C1 C3 O4 C16 170.57(10)
C10 C1 C4 C5 -73.33(13)
C3 C1 C4 C5 51.54(13)
C2 C1 C4 C5 163.46(10)
C10 C1 C4 C9 50.59(14)
C3 C1 C4 C9 175.46(11)
C2 C1 C4 C9 -72.61(13)
C9 C4 C5 C6 60.18(13)
C1 C4 C5 C6 -172.89(9)
C4 C5 C6 O1 -176.96(10)
C4 C5 C6 C7 -56.50(14)
O1 C6 C7 C8 174.36(10)
C5 C6 C7 C8 52.12(14)
C6 C7 C8 C9 -52.87(14)
C7 C8 C9 C4 57.71(14)
C5 C4 C9 C8 -60.69(13)
C1 C4 C9 C8 173.02(10)
C3 C1 C10 C11 146.35(12)
C2 C1 C10 C11 31.13(15)
C4 C1 C10 C11 -91.05(14)
C3 C1 C10 C15 -41.64(16)
C2 C1 C10 C15 -156.86(11)
C4 C1 C10 C15 80.96(14)
C15 C10 C11 C12 0.78(19)
C1 C10 C11 C12 173.12(11)
C10 C11 C12 C13 -0.35(19)
C11 C12 C13 C14 -0.2(2)
C12 C13 C14 C15 0.28(19)
C13 C14 C15 C10 0.17(19)
C11 C10 C15 C14 -0.69(18)
C1 C10 C15 C14 -172.83(11)
C3 O4 C16 C17 -62.07(15)
C3 O4 C16 C19 -179.00(11)
C3 O4 C16 C18 62.61(15)
